data_1566899
loop_
_publ_author_name
'Zhang, Qi'
'Chiou, Mong-Feng'
'Ye, Changqing'
'Yuan, Xiaobin'
'Li, Yajun'
'Bao, Hongli'

_publ_section_title
;
 Radical 1,2,3-Tricarbofunctionalization of \a-Vinyl-\b-Ketoesters Enabled
 by Carbon Shift from All-carbon Quaternary Center
;
_journal_name_full 'Chemical Science'
_journal_paper_doi 10.1039/D2SC00902A
_journal_year 2022
_chemical_formula_moiety 'C22 H17 F3 O3'
_chemical_formula_sum 'C22 H17 F3 O3'
_chemical_formula_weight 386.35
_space_group_crystal_system monoclinic
_space_group_IT_number 14
_space_group_name_Hall '-P 2ybc'
_space_group_name_H-M_alt 'P 1 21/c 1'
_atom_sites_solution_hydrogens geom
_audit_creation_date 2020-09-04
_audit_creation_method
;
Olex2 1.3
(compiled Nov 21 2019 18:26:39 for OlexSys, GUI svn.r6003)
;
_audit_update_record
;
2021-09-08 deposited with the CCDC.	2022-05-02 downloaded from the CCDC.
;
_cell_angle_alpha 90
_cell_angle_beta 102.403(9)
_cell_angle_gamma 90
_cell_formula_units_Z 4
_cell_length_a 11.6118(11)
_cell_length_b 9.7486(8)
_cell_length_c 17.4474(16)
_cell_measurement_reflns_used 13440
_cell_measurement_temperature 290.00(14)
_cell_measurement_theta_max 60.5890
_cell_measurement_theta_min 4.5290
_cell_volume 1928.9(3)
_computing_cell_refinement 'CrysAlisPro 1.171.40.82a (Rigaku OD, 2020)'
_computing_data_collection 'CrysAlisPro 1.171.40.82a (Rigaku OD, 2020)'
_computing_data_reduction 'CrysAlisPro 1.171.40.82a (Rigaku OD, 2020)'
_computing_molecular_graphics 'Olex2 1.3 (Dolomanov et al., 2009)'
_computing_publication_material 'Olex2 1.3 (Dolomanov et al., 2009)'
_computing_structure_refinement 'SHELXL 2018/3 (Sheldrick, 2015)'
_computing_structure_solution 'SHELXT 2014/5 (Sheldrick, 2014)'
_diffrn_ambient_environment air
_diffrn_ambient_temperature 290.00(14)
_diffrn_detector 'Hybrid Pixel Array Detector'
_diffrn_detector_area_resol_mean 10.0000
_diffrn_detector_type HyPix
_diffrn_measured_fraction_theta_full 0.998
_diffrn_measured_fraction_theta_max 0.963
_diffrn_measurement_details
;
List of Runs (angles in degrees, time in seconds):

  # Type    Start    End  Width  t~exp~   \w     \q     \k     \f   Frames
#--------------------------------------------------------------------------
  1  \w     61.00  87.00   0.50    0.20    --   72.03  57.00   0.00   52
  2  \w     96.00 139.00   0.50    0.20    --   72.03  57.00   0.00   86
  3  \w     81.00 143.00   0.50    0.20    --   72.03 125.00  90.00  124
  4  \w     91.00 121.00   0.50    0.20    --   72.03  93.00  75.00   60
  5  \w     49.00 103.00   0.50    0.20    --   72.03 -93.00 -36.00  108
  6  \w     21.00 106.00   0.50    0.20    --   72.03-125.00 -60.00  170
  7  \w     27.00  53.00   0.50    0.20    --   72.03-125.00-180.00   52
  8  \w     56.00  86.00   0.50    0.20    --   72.03-125.00-180.00   60
  9  \w     21.00  47.00   0.50    0.20    --   72.03 -93.00 -36.00   52
 10  \w     30.00  94.00   0.50    0.20    --   72.03 -77.00  30.00  128
 11  \w      0.00  43.00   0.50    0.20    --   72.03 -38.00 120.00   86
 12  \w     -3.00  22.00   0.50    0.20    --   72.03 -19.00 120.00   50
 13  \w     -3.00  26.00   0.50    0.20    --   72.03 -19.00  30.00   58
 14  \w     -3.00  25.00   0.50    0.20    --   72.03 -19.00   0.00   56
 15  \w     -2.00  26.00   0.50    0.20    --   72.03 -19.00 -30.00   56
 16  \w     -3.00  26.00   0.50    0.20    --   72.03 -19.00-120.00   58
 17  \w    -11.00  15.00   0.50    0.05    --   -1.72 -57.00-150.00   52
 18  \w    -29.00  11.00   0.50    0.05    --   -1.72 -93.00 -36.00   80
 19  \w    -69.00 -43.00   0.50    0.05    --   -1.72 -57.00-150.00   52
 20  \w   -112.00 -85.00   0.50    0.20    --  -75.46 -93.00 -36.00   54
 21  \w    -26.00  -1.00   0.50    0.20    --  -75.46  19.00 -90.00   50
 22  \w    -66.00 -16.00   0.50    0.20    --  -75.46  57.00-180.00  100
 23  \w    -98.00 -30.00   0.50    0.20    --  -75.46  77.00-150.00  136
 24  \w    -30.00  -5.00   0.50    0.20    --  -75.46  38.00 -90.00   50
 25  \w    -52.00  -7.00   0.50    0.20    --  -75.46  57.00 -60.00   90
 26  \w    -62.00  -7.00   0.50    0.20    --  -75.46  57.00   0.00  110
 27  \w    -42.00  -6.00   0.50    0.20    --  -75.46  38.00  60.00   72
 28  \w    -43.00  -5.00   0.50    0.20    --  -75.46  38.00 120.00   76
 29  \w     40.00  71.00   0.50    0.05    --   -1.72  57.00 -30.00   62
 30  \w    -12.00  22.00   0.50    0.05    --   -1.72  57.00 -30.00   68
 31  \w    -25.00   0.00   0.50    0.20    --  -75.46  19.00-150.00   50
 32  \w    -26.00  -1.00   0.50    0.20    --  -75.46  19.00-180.00   50
 33  \w   -106.00 -23.00   0.50    0.20    --  -75.46 125.00-180.00  166
 34  \w   -109.00 -23.00   0.50    0.20    --  -75.46 125.00   0.00  172
 35  \w    -42.00 -15.00   0.50    0.20    --  -75.46  93.00  75.00   54
 36  \w    -72.00 -46.00   0.50    0.20    --  -75.46  93.00  75.00   52
 37  \w    -32.00  30.00   0.50    0.05    --   -1.72  93.00  75.00  124
;
_diffrn_measurement_device 'four-circle diffractometer'
_diffrn_measurement_device_type 'ROD, Synergy Custom system, HyPix'
_diffrn_measurement_method '\w scans'
_diffrn_orient_matrix_type 'CrysAlisPro convention (1999,Acta A55,543-557)'
_diffrn_orient_matrix_UB_11 0.0328709000
_diffrn_orient_matrix_UB_12 -0.0664310000
_diffrn_orient_matrix_UB_13 0.0683808000
_diffrn_orient_matrix_UB_21 -0.0915393000
_diffrn_orient_matrix_UB_22 0.0545625000
_diffrn_orient_matrix_UB_23 0.0245799000
_diffrn_orient_matrix_UB_31 -0.0670013000
_diffrn_orient_matrix_UB_32 -0.1071946000
_diffrn_orient_matrix_UB_33 -0.0298906000
_diffrn_radiation_monochromator mirror
_diffrn_radiation_probe x-ray
_diffrn_radiation_type GaK\a
_diffrn_radiation_wavelength 1.3405
_diffrn_reflns_av_R_equivalents 0.0395
_diffrn_reflns_av_unetI/netI 0.0222
_diffrn_reflns_Laue_measured_fraction_full 0.998
_diffrn_reflns_Laue_measured_fraction_max 0.963
_diffrn_reflns_limit_h_max 14
_diffrn_reflns_limit_h_min -15
_diffrn_reflns_limit_k_max 12
_diffrn_reflns_limit_k_min -12
_diffrn_reflns_limit_l_max 21
_diffrn_reflns_limit_l_min -22
_diffrn_reflns_number 28814
_diffrn_reflns_point_group_measured_fraction_full 0.998
_diffrn_reflns_point_group_measured_fraction_max 0.963
_diffrn_reflns_theta_full 53.543
_diffrn_reflns_theta_max 61.591
_diffrn_reflns_theta_min 4.512
_diffrn_source 'micro-focus metaljet'
_exptl_absorpt_coefficient_mu 0.583
_exptl_absorpt_correction_T_max 1.00000
_exptl_absorpt_correction_T_min 0.81513
_exptl_absorpt_correction_type multi-scan
_exptl_absorpt_process_details
;
CrysAlisPro 1.171.40.82a (Rigaku Oxford Diffraction, 2020)
Empirical absorption correction using spherical harmonics,
implemented in SCALE3 ABSPACK scaling algorithm.
;
_exptl_crystal_density_diffrn 1.330
_exptl_crystal_description block
_exptl_crystal_F_000 800
_refine_diff_density_max 0.300
_refine_diff_density_min -0.269
_refine_diff_density_rms 0.037
_refine_ls_extinction_coef 0.0033(8)
_refine_ls_extinction_expression Fc^*^=kFc[1+0.001xFc^2^\l^3^/sin(2\q)]^-1/4^
_refine_ls_extinction_method 'SHELXL-2018/3 (Sheldrick 2018)'
_refine_ls_goodness_of_fit_ref 1.129
_refine_ls_hydrogen_treatment constr
_refine_ls_matrix_type full
_refine_ls_number_parameters 255
_refine_ls_number_reflns 4396
_refine_ls_number_restraints 0
_refine_ls_restrained_S_all 1.129
_refine_ls_R_factor_all 0.0730
_refine_ls_R_factor_gt 0.0554
_refine_ls_shift/su_max 0.001
_refine_ls_shift/su_mean 0.000
_refine_ls_structure_factor_coef Fsqd
_refine_ls_weighting_details 'w=1/[\s^2^(Fo^2^)+(0.0759P)^2^+0.4678P] where P=(Fo^2^+2Fc^2^)/3'
_refine_ls_weighting_scheme calc
_refine_ls_wR_factor_gt 0.1530
_refine_ls_wR_factor_ref 0.1733
_reflns_Friedel_coverage 0.000
_reflns_number_gt 3265
_reflns_number_total 4396
_reflns_threshold_expression 'I > 2\s(I)'
_cod_data_source_file d2sc00902a3.cif
_cod_data_source_block zq-5-120
_cod_database_code 1566899
_shelx_shelxl_version_number 2018/3
_chemical_oxdiff_formula CHNO
_shelx_space_group_comment
;
The symmetry employed for this shelxl refinement is uniquely defined
by the following loop, which should always be used as a source of
symmetry information in preference to the above space-group names.
They are only intended as comments.
;
_reflns_odcompleteness_completeness 99.88
_reflns_odcompleteness_iscentric 1
_reflns_odcompleteness_theta 56.82
_olex2_refinement_description
;
1. Fixed Uiso
 At 1.2 times of:
  All C(H) groups, All C(H,H) groups
 At 1.5 times of:
  All C(H,H,H) groups
2.a Ternary CH refined with riding coordinates:
 C2(H2)
2.b Secondary CH2 refined with riding coordinates:
 C4(H4A,H4B), C14(H14A,H14B)
2.c Aromatic/amide H refined with riding coordinates:
 C9(H9), C6(H6), C8(H8), C25(H25), C7(H7), C23(H23), C26(H26), C27(H27),
 C28(H28)
2.d Idealised Me refined as rotating group:
 C20(H20A,H20B,H20C)
;
_olex2_submission_special_instructions 'No special instructions were received'
_oxdiff_exptl_absorpt_empirical_details
;
Empirical correction (ABSPACK) includes:
- Absorption correction using spherical harmonics
- Frame scaling
;
_oxdiff_exptl_absorpt_empirical_full_max 1.932
_oxdiff_exptl_absorpt_empirical_full_min 0.645

loop_
_space_group_symop_operation_xyz
'x, y, z'
'-x, y+1/2, -z+1/2'
'-x, -y, -z'
'x, -y-1/2, z-1/2'

loop_
_atom_site_label
_atom_site_type_symbol
_atom_site_fract_x
_atom_site_fract_y
_atom_site_fract_z
_atom_site_U_iso_or_equiv
_atom_site_adp_type
_atom_site_occupancy
_atom_site_site_symmetry_order
_atom_site_calc_flag
_atom_site_refinement_flags_posn
_atom_site_refinement_flags_adp
_atom_site_refinement_flags_occupancy
_atom_site_disorder_assembly
_atom_site_disorder_group
O21 O 0.44317(15) 0.22979(13) 0.66641(8) 0.0676(4) Uani 1 1 d . . . . .
O22 O 0.51339(13) 0.38400(14) 0.84557(7) 0.0628(4) Uani 1 1 d . . . . .
O19 O 0.41467(15) 0.30211(14) 0.54301(7) 0.0709(4) Uani 1 1 d . . . . .
F18 F 0.28923(16) 0.5358(3) 0.85802(10) 0.1269(7) Uani 1 1 d . . . . .
C1 C 0.51565(16) 0.43276(16) 0.78187(10) 0.0481(4) Uani 1 1 d . . . . .
C3 C 0.40940(16) 0.47031(17) 0.63989(10) 0.0482(4) Uani 1 1 d . . . . .
F16 F 0.17075(17) 0.5925(2) 0.75385(12) 0.1264(7) Uani 1 1 d . . . . .
C10 C 0.62865(16) 0.45122(17) 0.75670(10) 0.0510(4) Uani 1 1 d . . . . .
C11 C 0.42333(16) 0.31995(17) 0.61906(10) 0.0494(4) Uani 1 1 d . . . . .
C12 C 0.30365(18) 0.53236(19) 0.59067(11) 0.0574(5) Uani 1 1 d . . . . .
C13 C 0.2192(2) 0.5935(2) 0.55665(12) 0.0630(5) Uani 1 1 d . . . . .
C2 C 0.40226(15) 0.48009(18) 0.72728(9) 0.0480(4) Uani 1 1 d . . . . .
H2 H 0.393240 0.577572 0.738395 0.058 Uiso 1 1 calc R U . . .
F17 F 0.14124(16) 0.4120(2) 0.81183(13) 0.1377(8) Uani 1 1 d . . . . .
C4 C 0.51911(18) 0.55096(19) 0.62837(11) 0.0564(5) Uani 1 1 d . . . . .
H4A H 0.527809 0.539321 0.574690 0.068 Uiso 1 1 calc R U . . .
H4B H 0.506958 0.647824 0.636600 0.068 Uiso 1 1 calc R U . . .
C5 C 0.63040(17) 0.50572(18) 0.68300(11) 0.0553(4) Uani 1 1 d . . . . .
C24 C 0.11633(19) 0.6676(2) 0.51828(12) 0.0633(5) Uani 1 1 d . . . . .
C9 C 0.73320(18) 0.4112(2) 0.80700(13) 0.0664(5) Uani 1 1 d . . . . .
H9 H 0.731138 0.373416 0.855625 0.080 Uiso 1 1 calc R U . . .
C14 C 0.29387(17) 0.4066(2) 0.74506(12) 0.0611(5) Uani 1 1 d . . . . .
H14A H 0.241661 0.382256 0.695715 0.073 Uiso 1 1 calc R U . . .
H14B H 0.319700 0.321985 0.772719 0.073 Uiso 1 1 calc R U . . .
C6 C 0.7391(2) 0.5195(3) 0.66200(15) 0.0792(7) Uani 1 1 d . . . . .
H6 H 0.742483 0.554612 0.612962 0.095 Uiso 1 1 calc R U . . .
C15 C 0.2263(2) 0.4866(3) 0.79210(14) 0.0783(7) Uani 1 1 d . . . . .
C8 C 0.8392(2) 0.4271(3) 0.78539(18) 0.0857(7) Uani 1 1 d . . . . .
H8 H 0.908955 0.401168 0.819376 0.103 Uiso 1 1 calc R U . . .
C25 C 0.0160(2) 0.6687(3) 0.54873(16) 0.0878(7) Uani 1 1 d . . . . .
H25 H 0.015280 0.620346 0.594595 0.105 Uiso 1 1 calc R U . . .
C20 C 0.4340(3) 0.1635(2) 0.51828(14) 0.0901(8) Uani 1 1 d . . . . .
H20A H 0.425268 0.161375 0.462317 0.135 Uiso 1 1 calc R U . . .
H20B H 0.377376 0.102969 0.533183 0.135 Uiso 1 1 calc R U . . .
H20C H 0.512154 0.134420 0.542979 0.135 Uiso 1 1 calc R U . . .
C7 C 0.8416(2) 0.4815(3) 0.71331(19) 0.0968(9) Uani 1 1 d . . . . .
H7 H 0.913575 0.492975 0.698829 0.116 Uiso 1 1 calc R U . . .
C23 C 0.1132(3) 0.7369(3) 0.44925(18) 0.1039(10) Uani 1 1 d . . . . .
H23 H 0.179271 0.737646 0.427134 0.125 Uiso 1 1 calc R U . . .
C26 C -0.0828(2) 0.7397(3) 0.51252(18) 0.0973(9) Uani 1 1 d . . . . .
H26 H -0.148852 0.740677 0.534642 0.117 Uiso 1 1 calc R U . . .
C27 C -0.0847(3) 0.8083(3) 0.4449(2) 0.1041(10) Uani 1 1 d . . . . .
H27 H -0.151540 0.857008 0.420655 0.125 Uiso 1 1 calc R U . . .
C28 C 0.0119(3) 0.8054(4) 0.4126(2) 0.1308(14) Uani 1 1 d . . . . .
H28 H 0.009943 0.850089 0.365197 0.157 Uiso 1 1 calc R U . . .

loop_
_atom_site_aniso_label
_atom_site_aniso_U_11
_atom_site_aniso_U_22
_atom_site_aniso_U_33
_atom_site_aniso_U_23
_atom_site_aniso_U_13
_atom_site_aniso_U_12
O21 0.1079(12) 0.0452(7) 0.0504(7) 0.0048(6) 0.0190(7) 0.0052(7)
O22 0.0768(9) 0.0670(8) 0.0465(7) 0.0105(6) 0.0172(6) 0.0013(7)
O19 0.1172(12) 0.0549(8) 0.0436(7) -0.0019(5) 0.0241(7) 0.0107(8)
F18 0.1088(12) 0.195(2) 0.0832(11) -0.0401(12) 0.0341(9) 0.0323(13)
C1 0.0629(10) 0.0403(8) 0.0429(8) -0.0024(6) 0.0156(7) -0.0019(7)
C3 0.0607(10) 0.0424(8) 0.0424(8) 0.0033(6) 0.0132(7) 0.0028(7)
F16 0.1279(14) 0.1314(15) 0.1323(15) 0.0344(12) 0.0556(12) 0.0664(12)
C10 0.0561(10) 0.0457(9) 0.0521(9) -0.0066(7) 0.0136(7) -0.0040(7)
C11 0.0609(10) 0.0465(9) 0.0421(8) 0.0010(7) 0.0143(7) -0.0005(7)
C12 0.0721(12) 0.0504(10) 0.0488(9) 0.0034(8) 0.0109(8) 0.0034(9)
C13 0.0759(13) 0.0553(11) 0.0549(10) 0.0035(8) 0.0078(9) 0.0054(10)
C2 0.0575(9) 0.0449(8) 0.0447(8) 0.0007(7) 0.0181(7) 0.0018(7)
F17 0.1015(12) 0.1678(19) 0.1720(19) 0.0252(15) 0.0918(13) 0.0039(12)
C4 0.0761(12) 0.0462(9) 0.0517(10) 0.0066(7) 0.0244(9) -0.0052(8)
C5 0.0623(11) 0.0474(9) 0.0603(10) -0.0039(8) 0.0225(8) -0.0078(8)
C24 0.0708(12) 0.0561(11) 0.0590(11) 0.0057(8) 0.0052(9) 0.0062(9)
C9 0.0620(11) 0.0670(12) 0.0670(12) -0.0074(10) 0.0067(9) -0.0044(9)
C14 0.0584(11) 0.0700(12) 0.0585(11) 0.0052(9) 0.0203(8) -0.0014(9)
C6 0.0753(14) 0.0878(16) 0.0839(15) -0.0004(13) 0.0378(12) -0.0155(12)
C15 0.0662(13) 0.1039(18) 0.0712(14) 0.0143(13) 0.0291(11) 0.0160(12)
C8 0.0566(12) 0.0976(18) 0.0993(19) -0.0115(15) 0.0089(12) -0.0034(12)
C25 0.0830(16) 0.0986(19) 0.0821(16) 0.0296(14) 0.0179(12) 0.0095(14)
C20 0.150(2) 0.0628(13) 0.0609(13) -0.0142(10) 0.0313(14) 0.0179(14)
C7 0.0596(14) 0.120(2) 0.117(2) -0.0089(19) 0.0334(14) -0.0165(14)
C23 0.0912(18) 0.125(2) 0.102(2) 0.0571(18) 0.0349(15) 0.0369(17)
C26 0.0722(15) 0.112(2) 0.109(2) 0.0263(18) 0.0238(14) 0.0124(15)
C27 0.0801(17) 0.111(2) 0.117(2) 0.0431(19) 0.0117(15) 0.0275(16)
C28 0.114(2) 0.160(3) 0.125(3) 0.085(2) 0.040(2) 0.054(2)

loop_
_atom_type_symbol
_atom_type_description
_atom_type_scat_dispersion_real
_atom_type_scat_dispersion_imag
_atom_type_scat_source
C C 0.0147 0.0070 'International Tables Vol C Tables 4.2.6.8 and 6.1.1.4'
H H 0.0000 0.0000 'International Tables Vol C Tables 4.2.6.8 and 6.1.1.4'
F F 0.0599 0.0410 'International Tables Vol C Tables 4.2.6.8 and 6.1.1.4'
O O 0.0412 0.0250 'International Tables Vol C Tables 4.2.6.8 and 6.1.1.4'

loop_
_geom_angle_atom_site_label_1
_geom_angle_atom_site_label_2
_geom_angle_atom_site_label_3
_geom_angle
_geom_angle_site_symmetry_1
_geom_angle_site_symmetry_3
_geom_angle_publ_flag
C11 O19 C20 116.00(15) . . ?
O22 C1 C10 120.90(17) . . ?
O22 C1 C2 120.39(16) . . ?
C10 C1 C2 118.69(14) . . ?
C11 C3 C2 108.93(13) . . ?
C11 C3 C4 108.95(14) . . ?
C12 C3 C11 111.97(15) . . ?
C12 C3 C2 109.62(14) . . ?
C12 C3 C4 108.85(14) . . ?
C4 C3 C2 108.46(14) . . ?
C5 C10 C1 120.57(16) . . ?
C9 C10 C1 119.15(17) . . ?
C9 C10 C5 120.27(18) . . ?
O21 C11 O19 124.05(16) . . ?
O21 C11 C3 123.81(15) . . ?
O19 C11 C3 112.11(14) . . ?
C13 C12 C3 173.0(2) . . ?
C12 C13 C24 178.0(2) . . ?
C1 C2 C3 112.08(13) . . ?
C1 C2 H2 106.6 . . ?
C1 C2 C14 111.62(14) . . ?
C3 C2 H2 106.6 . . ?
C14 C2 C3 112.93(15) . . ?
C14 C2 H2 106.6 . . ?
C3 C4 H4A 109.0 . . ?
C3 C4 H4B 109.0 . . ?
H4A C4 H4B 107.8 . . ?
C5 C4 C3 112.94(14) . . ?
C5 C4 H4A 109.0 . . ?
C5 C4 H4B 109.0 . . ?
C10 C5 C4 121.14(16) . . ?
C6 C5 C10 118.2(2) . . ?
C6 C5 C4 120.69(18) . . ?
C25 C24 C13 120.8(2) . . ?
C23 C24 C13 121.3(2) . . ?
C23 C24 C25 117.9(2) . . ?
C10 C9 H9 119.7 . . ?
C8 C9 C10 120.5(2) . . ?
C8 C9 H9 119.7 . . ?
C2 C14 H14A 108.5 . . ?
C2 C14 H14B 108.5 . . ?
H14A C14 H14B 107.5 . . ?
C15 C14 C2 114.98(19) . . ?
C15 C14 H14A 108.5 . . ?
C15 C14 H14B 108.5 . . ?
C5 C6 H6 119.7 . . ?
C7 C6 C5 120.5(2) . . ?
C7 C6 H6 119.7 . . ?
F18 C15 F16 106.1(3) . . ?
F18 C15 F17 106.1(2) . . ?
F18 C15 C14 114.73(19) . . ?
F16 C15 F17 104.4(2) . . ?
F16 C15 C14 113.2(2) . . ?
F17 C15 C14 111.6(2) . . ?
C9 C8 H8 120.3 . . ?
C7 C8 C9 119.5(2) . . ?
C7 C8 H8 120.3 . . ?
C24 C25 H25 119.4 . . ?
C26 C25 C24 121.2(2) . . ?
C26 C25 H25 119.4 . . ?
O19 C20 H20A 109.5 . . ?
O19 C20 H20B 109.5 . . ?
O19 C20 H20C 109.5 . . ?
H20A C20 H20B 109.5 . . ?
H20A C20 H20C 109.5 . . ?
H20B C20 H20C 109.5 . . ?
C6 C7 H7 119.5 . . ?
C8 C7 C6 121.0(2) . . ?
C8 C7 H7 119.5 . . ?
C24 C23 H23 119.9 . . ?
C24 C23 C28 120.2(3) . . ?
C28 C23 H23 119.9 . . ?
C25 C26 H26 119.8 . . ?
C27 C26 C25 120.5(3) . . ?
C27 C26 H26 119.8 . . ?
C26 C27 H27 120.3 . . ?
C26 C27 C28 119.4(3) . . ?
C28 C27 H27 120.3 . . ?
C23 C28 H28 119.6 . . ?
C27 C28 C23 120.9(3) . . ?
C27 C28 H28 119.6 . . ?

loop_
_geom_bond_atom_site_label_1
_geom_bond_atom_site_label_2
_geom_bond_distance
_geom_bond_site_symmetry_2
_geom_bond_publ_flag
O21 C11 1.194(2) . ?
O22 C1 1.214(2) . ?
O19 C11 1.321(2) . ?
O19 C20 1.450(2) . ?
F18 C15 1.314(3) . ?
C1 C10 1.481(2) . ?
C1 C2 1.521(2) . ?
C3 C11 1.527(2) . ?
C3 C12 1.469(3) . ?
C3 C2 1.548(2) . ?
C3 C4 1.547(2) . ?
F16 C15 1.320(3) . ?
C10 C5 1.395(3) . ?
C10 C9 1.392(3) . ?
C12 C13 1.191(3) . ?
C13 C24 1.433(3) . ?
C2 H2 0.9800 . ?
C2 C14 1.537(2) . ?
F17 C15 1.330(3) . ?
C4 H4A 0.9700 . ?
C4 H4B 0.9700 . ?
C4 C5 1.498(3) . ?
C5 C6 1.395(3) . ?
C24 C25 1.381(3) . ?
C24 C23 1.374(3) . ?
C9 H9 0.9300 . ?
C9 C8 1.372(3) . ?
C14 H14A 0.9700 . ?
C14 H14B 0.9700 . ?
C14 C15 1.474(3) . ?
C6 H6 0.9300 . ?
C6 C7 1.377(4) . ?
C8 H8 0.9300 . ?
C8 C7 1.371(4) . ?
C25 H25 0.9300 . ?
C25 C26 1.372(4) . ?
C20 H20A 0.9600 . ?
C20 H20B 0.9600 . ?
C20 H20C 0.9600 . ?
C7 H7 0.9300 . ?
C23 H23 0.9300 . ?
C23 C28 1.384(4) . ?
C26 H26 0.9300 . ?
C26 C27 1.353(4) . ?
C27 H27 0.9300 . ?
C27 C28 1.360(5) . ?
C28 H28 0.9300 . ?

loop_
_geom_torsion_atom_site_label_1
_geom_torsion_atom_site_label_2
_geom_torsion_atom_site_label_3
_geom_torsion_atom_site_label_4
_geom_torsion
_geom_torsion_site_symmetry_1
_geom_torsion_site_symmetry_2
_geom_torsion_site_symmetry_3
_geom_torsion_site_symmetry_4
_geom_torsion_publ_flag
O22 C1 C10 C5 179.19(16) . . . . ?
O22 C1 C10 C9 0.3(3) . . . . ?
O22 C1 C2 C3 -151.70(16) . . . . ?
O22 C1 C2 C14 -23.9(2) . . . . ?
C1 C10 C5 C4 1.9(3) . . . . ?
C1 C10 C5 C6 -179.33(18) . . . . ?
C1 C10 C9 C8 -179.9(2) . . . . ?
C1 C2 C14 C15 100.2(2) . . . . ?
C3 C2 C14 C15 -132.49(18) . . . . ?
C3 C4 C5 C10 -28.9(2) . . . . ?
C3 C4 C5 C6 152.38(19) . . . . ?
C10 C1 C2 C3 30.1(2) . . . . ?
C10 C1 C2 C14 157.91(15) . . . . ?
C10 C5 C6 C7 -0.7(3) . . . . ?
C10 C9 C8 C7 -0.7(4) . . . . ?
C11 C3 C2 C1 63.89(18) . . . . ?
C11 C3 C2 C14 -63.21(19) . . . . ?
C11 C3 C4 C5 -64.22(19) . . . . ?
C12 C3 C11 O21 -131.6(2) . . . . ?
C12 C3 C11 O19 50.4(2) . . . . ?
C12 C3 C2 C1 -173.28(14) . . . . ?
C12 C3 C2 C14 59.61(19) . . . . ?
C12 C3 C4 C5 173.42(15) . . . . ?
C13 C24 C25 C26 179.8(3) . . . . ?
C13 C24 C23 C28 178.7(3) . . . . ?
C2 C1 C10 C5 -2.6(2) . . . . ?
C2 C1 C10 C9 178.50(16) . . . . ?
C2 C3 C11 O21 -10.2(2) . . . . ?
C2 C3 C11 O19 171.80(15) . . . . ?
C2 C3 C4 C5 54.21(19) . . . . ?
C2 C14 C15 F18 -53.0(3) . . . . ?
C2 C14 C15 F16 68.9(3) . . . . ?
C2 C14 C15 F17 -173.70(19) . . . . ?
C4 C3 C11 O21 107.9(2) . . . . ?
C4 C3 C11 O19 -70.06(19) . . . . ?
C4 C3 C2 C1 -54.55(18) . . . . ?
C4 C3 C2 C14 178.34(14) . . . . ?
C4 C5 C6 C7 178.1(2) . . . . ?
C5 C10 C9 C8 1.2(3) . . . . ?
C5 C6 C7 C8 1.2(4) . . . . ?
C24 C25 C26 C27 1.4(5) . . . . ?
C24 C23 C28 C27 1.6(6) . . . . ?
C9 C10 C5 C4 -179.26(17) . . . . ?
C9 C10 C5 C6 -0.5(3) . . . . ?
C9 C8 C7 C6 -0.5(4) . . . . ?
C25 C24 C23 C28 0.3(5) . . . . ?
C25 C26 C27 C28 0.5(6) . . . . ?
C20 O19 C11 O21 -1.6(3) . . . . ?
C20 O19 C11 C3 176.35(19) . . . . ?
C23 C24 C25 C26 -1.8(4) . . . . ?
C26 C27 C28 C23 -2.0(7) . . . . ?
